data_4332106
loop_
_publ_author_name
'Seidel, Wolfram W.'
'Ibarra Arias, Maria D.'
'Schaffrath, Markus'
'Jahnke, Mareike C.'
'Hepp, Alexander'
'Pape, Tania'

_publ_section_title
;
 Molybdenum and Tungsten \h2-Alkyne-1-thio Complexes Acting as Sulfur
 Donors in Homoleptic Werner Type Complexes with Nickel(II) and
 Palladium(II)
;
_journal_issue 12
_journal_name_full 'Inorganic Chemistry'
_journal_page_first 4791
_journal_page_last 4800
_journal_paper_doi 10.1021/ic052178y
_journal_volume 45
_journal_year 2006
_chemical_formula_sum 'C33 H37 B Mo N6 O2 S2'
_chemical_formula_weight 720.56
_chemical_name_systematic
; 
 ? 
;
_space_group_IT_number 2
_symmetry_cell_setting triclinic
_symmetry_space_group_name_Hall '-P 1'
_symmetry_space_group_name_H-M 'P -1'
_atom_sites_solution_hydrogens geom
_atom_sites_solution_primary direct
_atom_sites_solution_secondary difmap
_audit_creation_method SHELXL-97
_cell_angle_alpha 88.173(2)
_cell_angle_beta 78.319(2)
_cell_angle_gamma 79.183(2)
_cell_formula_units_Z 2
_cell_length_a 9.9460(10)
_cell_length_b 11.8320(11)
_cell_length_c 15.2025(15)
_cell_measurement_reflns_used 900
_cell_measurement_temperature 173(2)
_cell_measurement_theta_max 22.5
_cell_measurement_theta_min 1
_cell_volume 1720.8(3)
_computing_cell_refinement 'SAINT (Bruker AXS, 2000)'
_computing_data_collection 'SMART (Bruker AXS, 2000)'
_computing_data_reduction 'SAINT,SADABS (Bruker AXS, 2000)'
_computing_molecular_graphics
;
ORTEP3,L.J. Farrugia, J. Appl. Cryst. (1997) 30, 565
;
_computing_structure_refinement 'SHELXL-97 (Sheldrick, 1997)'
_computing_structure_solution 'SHELXS-97 (Sheldrick, 1990)'
_diffrn_ambient_temperature 173(2)
_diffrn_detector_area_resol_mean 80
_diffrn_measured_fraction_theta_full 0.981
_diffrn_measured_fraction_theta_max 0.981
_diffrn_measurement_device_type 'CCD area detector'
_diffrn_measurement_method 'Omega and Phi scans'
_diffrn_radiation_monochromator graphite
_diffrn_radiation_source 'rotating anode'
_diffrn_radiation_type MoK\a
_diffrn_radiation_wavelength 0.71073
_diffrn_reflns_av_R_equivalents 0.0462
_diffrn_reflns_av_sigmaI/netI 0.1278
_diffrn_reflns_limit_h_max 11
_diffrn_reflns_limit_h_min -11
_diffrn_reflns_limit_k_max 14
_diffrn_reflns_limit_k_min -14
_diffrn_reflns_limit_l_max 18
_diffrn_reflns_limit_l_min -18
_diffrn_reflns_number 13552
_diffrn_reflns_theta_full 25.03
_diffrn_reflns_theta_max 25.03
_diffrn_reflns_theta_min 1.37
_exptl_absorpt_coefficient_mu 0.541
_exptl_absorpt_correction_T_max 0.9946
_exptl_absorpt_correction_T_min 0.9479
_exptl_absorpt_correction_type multi-scan
_exptl_absorpt_process_details
; 
 Corrections were done with the SADABS program, utilizing the none merged
 raw data obtained from the integration process. Integration and final cell
 refinement were done with SAINT.

 SADABS reports ratio of Tmin/Tmax = 0.798149  

;
_exptl_crystal_colour red
_exptl_crystal_density_diffrn 1.391
_exptl_crystal_density_method 'not measured'
_exptl_crystal_description 'transparent plates'
_exptl_crystal_F_000 744
_exptl_crystal_size_max 0.10
_exptl_crystal_size_mid 0.06
_exptl_crystal_size_min 0.01
_refine_diff_density_max 0.851
_refine_diff_density_min -0.670
_refine_diff_density_rms 0.082
_refine_ls_extinction_method none
_refine_ls_goodness_of_fit_ref 0.935
_refine_ls_hydrogen_treatment noref
_refine_ls_matrix_type full
_refine_ls_number_parameters 457
_refine_ls_number_reflns 5960
_refine_ls_number_restraints 4
_refine_ls_restrained_S_all 0.936
_refine_ls_R_factor_all 0.0647
_refine_ls_R_factor_gt 0.0485
_refine_ls_shift/su_max 1.403
_refine_ls_shift/su_mean 0.024
_refine_ls_structure_factor_coef Fsqd
_refine_ls_weighting_details 'calc w=1/[\s^2^(Fo^2^)+(0.0000P)^2^+0.0000P] where P=(Fo^2^+2Fc^2^)/3'
_refine_ls_weighting_scheme calc
_refine_ls_wR_factor_gt 0.1203
_refine_ls_wR_factor_ref 0.1312
_reflns_number_gt 4926
_reflns_number_total 5960
_reflns_threshold_expression >2sigma(I)
_cod_data_source_file ic052178ysup2.cif
_cod_data_source_block sad
_cod_original_sg_symbol_H-M P-1
_cod_database_code 4332106

loop_
_symmetry_equiv_pos_as_xyz
'x, y, z'
'-x, -y, -z'

loop_
_atom_site_label
_atom_site_type_symbol
_atom_site_fract_x
_atom_site_fract_y
_atom_site_fract_z
_atom_site_U_iso_or_equiv
_atom_site_adp_type
_atom_site_occupancy
_atom_site_symmetry_multiplicity
_atom_site_calc_flag
_atom_site_refinement_flags
_atom_site_disorder_assembly
_atom_site_disorder_group
Mo Mo 0.69331(3) 0.86849(2) 0.761786(19) 0.02447(13) Uani 1 1 d . . .
B B 0.7849(5) 0.5877(3) 0.7258(3) 0.0266(9) Uani 1 1 d . . .
H1B H 0.8120 0.5027 0.7155 0.032 Uiso 1 1 calc R . .
C21 C 1.0482(4) 0.5977(3) 0.6657(2) 0.0272(8) Uani 1 1 d . . .
C23 C 1.0330(4) 0.7813(3) 0.6972(2) 0.0281(8) Uani 1 1 d . . .
C16 C 0.6324(5) 0.5910(4) 0.6037(3) 0.0388(10) Uani 1 1 d . . .
C17 C 0.5432(5) 0.6769(4) 0.5687(3) 0.0446(11) Uani 1 1 d . . .
H17 H 0.4946 0.6683 0.5224 0.054 Uiso 1 1 calc R . .
C18 C 0.5385(4) 0.7776(4) 0.6143(3) 0.0349(9) Uani 1 1 d . . .
C19 C 0.4564(5) 0.8938(4) 0.6034(3) 0.0459(11) Uani 1 1 d . . .
H19A H 0.3985 0.9214 0.6615 0.069 Uiso 1 1 calc R . .
H19B H 0.3964 0.8899 0.5603 0.069 Uiso 1 1 calc R . .
H19C H 0.5203 0.9469 0.5813 0.069 Uiso 1 1 calc R . .
C25 C 0.7537(5) 0.9597(3) 0.8526(2) 0.0361(10) Uani 1 1 d . . .
C26 C 0.4980(5) 0.9439(3) 0.8166(2) 0.0343(9) Uani 1 1 d . . .
C11 C 0.6922(4) 0.5401(3) 0.8932(2) 0.0318(9) Uani 1 1 d . . .
C12 C 0.6280(4) 0.6031(3) 0.9697(2) 0.0348(9) Uani 1 1 d . . .
H12 H 0.5992 0.5737 1.0280 0.042 Uiso 1 1 calc R . .
C13 C 0.6136(4) 0.7180(3) 0.9453(2) 0.0337(9) Uani 1 1 d . . .
C15 C 0.6757(6) 0.4662(4) 0.5800(3) 0.0575(13) Uani 1 1 d . . .
H15A H 0.7779 0.4451 0.5688 0.086 Uiso 1 1 calc R . .
H15B H 0.6424 0.4511 0.5259 0.086 Uiso 1 1 calc R . .
H15C H 0.6354 0.4204 0.6298 0.086 Uiso 1 1 calc R . .
C1 C 0.6624(4) 1.0399(3) 0.7099(2) 0.0318(9) Uani 1 1 d . . .
C2 C 0.7478(4) 0.9634(3) 0.6521(2) 0.0277(8) Uani 1 1 d . . .
C22 C 1.1263(4) 0.6826(3) 0.6622(2) 0.0309(9) Uani 1 1 d . . .
H22 H 1.2240 0.6755 0.6403 0.037 Uiso 1 1 calc R . .
C20 C 1.0928(5) 0.4742(3) 0.6373(3) 0.0427(11) Uani 1 1 d . . .
H20A H 1.0592 0.4251 0.6869 0.064 Uiso 1 1 calc R . .
H20B H 1.1950 0.4553 0.6212 0.064 Uiso 1 1 calc R . .
H20C H 1.0534 0.4613 0.5852 0.064 Uiso 1 1 calc R . .
C3 C 0.8972(5) 0.8222(3) 0.5075(2) 0.0371(10) Uani 1 1 d . . .
H3A H 0.9911 0.7982 0.5219 0.045 Uiso 1 1 calc R . .
H3B H 0.8360 0.7702 0.5387 0.045 Uiso 1 1 calc R . .
C4 C 0.9066(4) 0.8166(3) 0.4079(2) 0.0304(9) Uani 1 1 d . . .
C5 C 0.7877(5) 0.8237(3) 0.3724(3) 0.0405(10) Uani 1 1 d . . .
H5 H 0.6992 0.8299 0.4117 0.049 Uiso 1 1 calc R . .
C9 C 1.0354(5) 0.8061(3) 0.3496(3) 0.0365(10) Uani 1 1 d . . .
H9 H 1.1186 0.7995 0.3726 0.044 Uiso 1 1 calc R . .
C24 C 1.0664(4) 0.8965(3) 0.7114(3) 0.0360(9) Uani 1 1 d . . .
H24A H 1.0446 0.9478 0.6623 0.054 Uiso 1 1 calc R . .
H24B H 1.1659 0.8880 0.7127 0.054 Uiso 1 1 calc R . .
H24C H 1.0105 0.9292 0.7687 0.054 Uiso 1 1 calc R . .
C10 C 0.7343(5) 0.4121(3) 0.8831(3) 0.0415(10) Uani 1 1 d . . .
H10A H 0.6865 0.3851 0.8398 0.062 Uiso 1 1 calc R . .
H10B H 0.7083 0.3758 0.9414 0.062 Uiso 1 1 calc R . .
H10C H 0.8356 0.3918 0.8616 0.062 Uiso 1 1 calc R . .
C14 C 0.5518(6) 0.8192(4) 1.0042(3) 0.0558(14) Uani 1 1 d . . .
H14A H 0.6184 0.8718 0.9985 0.084 Uiso 1 1 calc R . .
H14B H 0.5304 0.7940 1.0667 0.084 Uiso 1 1 calc R . .
H14C H 0.4657 0.8589 0.9865 0.084 Uiso 1 1 calc R . .
C8 C 1.0416(6) 0.8053(3) 0.2581(3) 0.0498(13) Uani 1 1 d . . .
H8 H 1.1295 0.7994 0.2182 0.060 Uiso 1 1 calc R . .
C7 C 0.9240(7) 0.8128(4) 0.2244(3) 0.0582(15) Uani 1 1 d . . .
H7 H 0.9302 0.8117 0.1613 0.070 Uiso 1 1 calc R . .
C6 C 0.7959(6) 0.8220(4) 0.2813(3) 0.0545(13) Uani 1 1 d . . .
H6 H 0.7136 0.8271 0.2576 0.065 Uiso 1 1 calc R . .
N1 N 0.6674(3) 0.7250(2) 0.85679(19) 0.0283(7) Uani 1 1 d . . .
N2 N 0.7160(3) 0.6135(2) 0.82565(18) 0.0260(7) Uani 1 1 d . . .
N3 N 0.6226(3) 0.7550(2) 0.67406(19) 0.0276(7) Uani 1 1 d . . .
N4 N 0.6795(3) 0.6402(2) 0.66699(18) 0.0285(7) Uani 1 1 d . . .
N5 N 0.9137(3) 0.6437(2) 0.70082(18) 0.0236(7) Uani 1 1 d . . .
N6 N 0.9039(3) 0.7586(2) 0.71983(18) 0.0240(7) Uani 1 1 d . . .
O1 O 0.7820(4) 1.0148(3) 0.9033(2) 0.0532(8) Uani 1 1 d . . .
O2 O 0.3873(3) 0.9888(3) 0.8483(2) 0.0496(8) Uani 1 1 d . . .
S1 S 0.58622(13) 1.17577(9) 0.72829(8) 0.0497(3) Uani 1 1 d . . .
S2 S 0.82479(11) 0.97163(8) 0.54371(6) 0.0332(3) Uani 1 1 d . . .
C100 C 0.1247(13) 0.5298(14) 0.8757(8) 0.107(11) Uani 0.459(11) 1 d PGD A 1
H100 H 0.0421 0.4988 0.8943 0.129 Uiso 0.459(11) 1 calc PR A 1
C101 C 0.2389(19) 0.4659(11) 0.8255(9) 0.102(8) Uani 0.459(11) 1 d PG A 1
H101 H 0.2370 0.3897 0.8086 0.122 Uiso 0.459(11) 1 calc PR A 1
C102 C 0.3558(15) 0.5098(14) 0.7992(8) 0.062(5) Uani 0.459(11) 1 d PG A 1
H102 H 0.4365 0.4646 0.7637 0.074 Uiso 0.459(11) 1 calc PR A 1
C103 C 0.3586(12) 0.6177(15) 0.8230(8) 0.103(9) Uani 0.459(11) 1 d PG A 1
H103 H 0.4412 0.6487 0.8045 0.124 Uiso 0.459(11) 1 calc PR A 1
C104 C 0.2444(16) 0.6817(11) 0.8732(8) 0.077(7) Uani 0.459(11) 1 d PGD A 1
H104 H 0.2463 0.7579 0.8901 0.093 Uiso 0.459(11) 1 calc PR A 1
C105 C 0.1274(12) 0.6377(13) 0.8995(6) 0.083(7) Uani 0.459(11) 1 d PG A 1
C106 C 0.003(4) 0.730(3) 0.957(2) 0.20(2) Uani 0.459(11) 1 d PD A 1
H10D H 0.0384 0.7996 0.9671 0.302 Uiso 0.459(11) 1 calc PR A 1
H10E H -0.0320 0.6968 1.0152 0.302 Uiso 0.459(11) 1 calc PR A 1
H10F H -0.0732 0.7503 0.9241 0.302 Uiso 0.459(11) 1 calc PR A 1
C200 C 0.1232(14) 0.5634(11) 0.8801(7) 0.092(8) Uani 0.541(11) 1 d PGD A 2
H200 H 0.1034 0.4903 0.8688 0.111 Uiso 0.541(11) 1 calc PR A 2
C201 C 0.0210(13) 0.6452(12) 0.9281(8) 0.084(5) Uani 0.541(11) 1 d PG A 2
H201 H -0.0698 0.6288 0.9501 0.100 Uiso 0.541(11) 1 calc PR A 2
C202 C 0.0496(14) 0.7506(11) 0.9444(8) 0.127(11) Uani 0.541(11) 1 d PG A 2
H202 H -0.0213 0.8073 0.9776 0.152 Uiso 0.541(11) 1 calc PR A 2
C203 C 0.1805(14) 0.7742(11) 0.9126(8) 0.083(4) Uani 0.541(11) 1 d PG A 2
H203 H 0.2003 0.8473 0.9239 0.100 Uiso 0.541(11) 1 calc PR A 2
C204 C 0.2828(11) 0.6924(13) 0.8646(7) 0.087(8) Uani 0.541(11) 1 d PGD A 2
H204 H 0.3735 0.7087 0.8426 0.105 Uiso 0.541(11) 1 calc PR A 2
C205 C 0.2541(11) 0.5870(12) 0.8483(6) 0.081(5) Uani 0.541(11) 1 d PG A 2
C206 C 0.364(3) 0.496(3) 0.7914(19) 0.21(2) Uani 0.541(11) 1 d PD A 2
H20A H 0.3586 0.5068 0.7279 0.309 Uiso 0.541(11) 1 calc PR A 2
H20B H 0.3463 0.4190 0.8102 0.309 Uiso 0.541(11) 1 calc PR A 2
H20C H 0.4571 0.5031 0.7996 0.309 Uiso 0.541(11) 1 calc PR A 2

loop_
_atom_site_aniso_label
_atom_site_aniso_U_11
_atom_site_aniso_U_22
_atom_site_aniso_U_33
_atom_site_aniso_U_23
_atom_site_aniso_U_13
_atom_site_aniso_U_12
Mo 0.0209(2) 0.02283(18) 0.02713(19) 0.00150(12) -0.00055(13) -0.00244(13)
B 0.028(3) 0.025(2) 0.027(2) 0.0023(16) -0.0022(17) -0.0091(18)
C21 0.025(2) 0.0252(18) 0.0277(18) 0.0044(14) 0.0014(15) -0.0018(16)
C23 0.025(2) 0.0284(18) 0.0323(19) 0.0044(14) -0.0074(16) -0.0077(16)
C16 0.040(3) 0.047(2) 0.037(2) 0.0025(18) -0.0075(18) -0.027(2)
C17 0.042(3) 0.059(3) 0.043(2) 0.010(2) -0.020(2) -0.024(2)
C18 0.020(2) 0.050(2) 0.037(2) 0.0082(18) -0.0060(16) -0.0135(18)
C19 0.029(3) 0.060(3) 0.052(3) 0.015(2) -0.014(2) -0.011(2)
C25 0.040(3) 0.0286(19) 0.034(2) 0.0032(17) 0.0011(18) -0.0004(18)
C26 0.037(3) 0.0281(19) 0.033(2) 0.0079(15) 0.0001(17) -0.0035(18)
C11 0.030(2) 0.0305(19) 0.034(2) 0.0075(15) -0.0047(16) -0.0063(17)
C12 0.035(3) 0.042(2) 0.0255(18) 0.0105(16) -0.0009(16) -0.0090(19)
C13 0.031(2) 0.039(2) 0.0290(19) 0.0022(16) -0.0006(16) -0.0055(18)
C15 0.077(4) 0.051(3) 0.054(3) -0.006(2) -0.018(3) -0.029(3)
C1 0.029(2) 0.0297(19) 0.035(2) 0.0064(15) -0.0016(16) -0.0082(17)
C2 0.024(2) 0.0273(18) 0.0312(19) 0.0032(14) -0.0030(15) -0.0061(16)
C22 0.022(2) 0.034(2) 0.0325(19) 0.0058(15) 0.0005(16) -0.0004(17)
C20 0.039(3) 0.027(2) 0.052(2) -0.0013(17) 0.006(2) 0.0030(18)
C3 0.045(3) 0.0273(19) 0.034(2) 0.0010(15) -0.0044(18) 0.0020(18)
C4 0.034(2) 0.0182(17) 0.036(2) -0.0001(14) -0.0035(17) -0.0013(16)
C5 0.033(3) 0.030(2) 0.056(3) -0.0017(18) -0.011(2) 0.0000(18)
C9 0.037(3) 0.0260(19) 0.042(2) -0.0029(16) 0.0012(18) -0.0052(17)
C24 0.024(2) 0.032(2) 0.053(2) 0.0027(17) -0.0063(18) -0.0101(17)
C10 0.049(3) 0.033(2) 0.039(2) 0.0114(17) -0.0024(19) -0.0089(19)
C14 0.076(4) 0.045(3) 0.030(2) -0.0013(18) 0.014(2) 0.002(2)
C8 0.073(4) 0.028(2) 0.041(2) -0.0044(17) 0.012(2) -0.014(2)
C7 0.102(5) 0.037(2) 0.033(2) 0.0001(18) -0.018(3) -0.002(3)
C6 0.074(4) 0.035(2) 0.062(3) -0.001(2) -0.037(3) 0.000(2)
N1 0.0296(19) 0.0249(15) 0.0278(15) 0.0018(12) -0.0009(13) -0.0042(13)
N2 0.0232(18) 0.0269(15) 0.0289(15) 0.0017(12) -0.0039(13) -0.0090(13)
N3 0.0197(18) 0.0320(16) 0.0331(16) 0.0057(13) -0.0062(13) -0.0100(13)
N4 0.0280(19) 0.0328(16) 0.0267(15) 0.0009(12) -0.0044(13) -0.0116(14)
N5 0.0231(18) 0.0216(14) 0.0255(14) 0.0022(11) -0.0026(12) -0.0054(12)
N6 0.0234(18) 0.0171(14) 0.0300(15) 0.0007(11) -0.0033(13) -0.0023(12)
O1 0.062(2) 0.0520(19) 0.0472(18) -0.0175(15) -0.0090(15) -0.0134(17)
O2 0.0271(19) 0.0528(18) 0.0570(19) 0.0028(14) 0.0063(14) 0.0059(15)
S1 0.0501(8) 0.0272(5) 0.0594(7) 0.0041(5) 0.0083(6) 0.0027(5)
S2 0.0364(6) 0.0281(5) 0.0306(5) 0.0034(4) 0.0009(4) -0.0032(4)
C100 0.08(2) 0.21(3) 0.077(17) 0.097(16) -0.058(15) -0.109(19)
C101 0.18(3) 0.064(10) 0.087(14) 0.011(9) -0.082(14) -0.024(14)
C102 0.057(14) 0.085(11) 0.040(10) 0.012(8) -0.018(9) 0.004(10)
C103 0.030(9) 0.23(3) 0.053(9) 0.060(13) -0.015(7) -0.046(13)
C104 0.109(18) 0.083(14) 0.067(12) 0.021(10) -0.058(11) -0.047(14)
C105 0.045(11) 0.159(19) 0.031(6) 0.025(9) -0.005(6) 0.009(11)
C106 0.17(3) 0.32(6) 0.062(16) -0.01(2) -0.043(16) 0.11(3)
C200 0.09(2) 0.126(16) 0.074(15) 0.029(10) -0.033(14) -0.046(13)
C201 0.065(12) 0.132(15) 0.072(11) 0.054(9) -0.038(9) -0.047(11)
C202 0.14(2) 0.17(2) 0.047(10) 0.038(13) -0.018(11) 0.044(17)
C203 0.100(13) 0.091(10) 0.074(8) 0.041(7) -0.034(8) -0.045(9)
C204 0.046(10) 0.16(2) 0.069(11) 0.053(12) -0.026(8) -0.051(12)
C205 0.057(10) 0.146(15) 0.050(7) 0.044(8) -0.030(7) -0.031(9)
C206 0.17(3) 0.33(5) 0.072(18) 0.00(2) -0.018(18) 0.09(3)

loop_
_atom_type_symbol
_atom_type_description
_atom_type_scat_dispersion_real
_atom_type_scat_dispersion_imag
_atom_type_scat_source
C C 0.0033 0.0016 'International Tables Vol C Tables 4.2.6.8 and 6.1.1.4'
H H 0.0000 0.0000 'International Tables Vol C Tables 4.2.6.8 and 6.1.1.4'
B B 0.0013 0.0007 'International Tables Vol C Tables 4.2.6.8 and 6.1.1.4'
N N 0.0061 0.0033 'International Tables Vol C Tables 4.2.6.8 and 6.1.1.4'
S S 0.1246 0.1234 'International Tables Vol C Tables 4.2.6.8 and 6.1.1.4'
Mo Mo -1.6832 0.6857 'International Tables Vol C Tables 4.2.6.8 and 6.1.1.4'
O O 0.0106 0.0060 'International Tables Vol C Tables 4.2.6.8 and 6.1.1.4'

loop_
_geom_angle_atom_site_label_1
_geom_angle_atom_site_label_2
_geom_angle_atom_site_label_3
_geom_angle
C26 Mo C2 104.76(14)
C26 Mo C25 86.05(17)
C2 Mo C25 98.27(15)
C26 Mo C1 73.08(15)
C2 Mo C1 37.18(14)
C25 Mo C1 77.20(15)
C26 Mo N1 88.05(13)
C2 Mo N1 164.01(12)
C25 Mo N1 92.03(13)
C1 Mo N1 158.69(13)
C26 Mo N3 93.07(15)
C2 Mo N3 87.88(13)
C25 Mo N3 173.82(12)
C1 Mo N3 108.42(13)
N1 Mo N3 81.82(11)
C26 Mo N6 169.17(12)
C2 Mo N6 85.95(12)
C25 Mo N6 94.04(14)
C1 Mo N6 117.52(13)
N1 Mo N6 81.13(11)
N3 Mo N6 85.68(11)
N5 B N4 108.6(3)
N5 B N2 109.5(3)
N4 B N2 108.7(3)
N5 C21 C22 108.1(3)
N5 C21 C20 122.1(3)
C22 C21 C20 129.8(3)
N6 C23 C22 109.9(3)
N6 C23 C24 122.8(3)
C22 C23 C24 127.2(4)
N4 C16 C17 107.0(4)
N4 C16 C15 122.9(4)
C17 C16 C15 130.0(4)
C16 C17 C18 106.9(4)
N3 C18 C17 108.7(4)
N3 C18 C19 122.8(4)
C17 C18 C19 128.4(4)
O1 C25 Mo 176.6(4)
O2 C26 Mo 178.7(4)
N2 C11 C12 108.1(3)
N2 C11 C10 123.6(3)
C12 C11 C10 128.3(3)
C11 C12 C13 106.7(3)
N1 C13 C12 109.0(3)
N1 C13 C14 123.8(3)
C12 C13 C14 127.2(3)
C2 C1 S1 146.3(3)
C2 C1 Mo 66.4(2)
S1 C1 Mo 147.3(2)
C1 C2 S2 132.9(3)
C1 C2 Mo 76.4(2)
S2 C2 Mo 150.2(2)
C21 C22 C23 106.0(3)
C4 C3 S2 107.6(2)
C5 C4 C9 118.9(4)
C5 C4 C3 120.9(4)
C9 C4 C3 120.2(4)
C6 C5 C4 120.9(4)
C8 C9 C4 119.4(4)
C7 C8 C9 120.9(5)
C8 C7 C6 120.3(4)
C5 C6 C7 119.5(5)
C13 N1 N2 106.7(3)
C13 N1 Mo 134.5(2)
N2 N1 Mo 118.8(2)
C11 N2 N1 109.6(3)
C11 N2 B 129.1(3)
N1 N2 B 121.3(3)
C18 N3 N4 107.2(3)
C18 N3 Mo 132.1(3)
N4 N3 Mo 120.3(2)
C16 N4 N3 110.0(3)
C16 N4 B 130.1(3)
N3 N4 B 119.8(3)
C21 N5 N6 109.2(3)
C21 N5 B 130.7(3)
N6 N5 B 120.0(3)
C23 N6 N5 106.8(3)
C23 N6 Mo 133.5(2)
N5 N6 Mo 119.2(2)
C2 S2 C3 105.26(17)
C101 C100 C105 120.0
C100 C101 C102 120.0
C101 C102 C103 120.0
C104 C103 C102 120.0
C105 C104 C103 120.0
C104 C105 C100 120.0
C104 C105 C106 111.5(16)
C100 C105 C106 128.5(16)
C201 C200 C205 120.0
C200 C201 C202 120.0
C203 C202 C201 120.0
C202 C203 C204 120.0
C205 C204 C203 120.0
C204 C205 C200 120.0
C204 C205 C206 121.3(13)
C200 C205 C206 118.7(13)

loop_
_geom_bond_atom_site_label_1
_geom_bond_atom_site_label_2
_geom_bond_distance
Mo C26 2.002(4)
Mo C2 2.020(3)
Mo C25 2.026(4)
Mo C1 2.143(4)
Mo N1 2.212(3)
Mo N3 2.219(3)
Mo N6 2.230(3)
B N5 1.527(5)
B N4 1.544(5)
B N2 1.548(5)
C21 N5 1.352(5)
C21 C22 1.374(5)
C21 C20 1.496(5)
C23 N6 1.335(5)
C23 C22 1.393(5)
C23 C24 1.495(5)
C16 N4 1.343(5)
C16 C17 1.386(6)
C16 C15 1.493(6)
C17 C18 1.387(6)
C18 N3 1.343(5)
C18 C19 1.484(6)
C25 O1 1.135(5)
C26 O2 1.144(5)
C11 N2 1.337(4)
C11 C12 1.376(5)
C11 C10 1.497(5)
C12 C13 1.387(5)
C13 N1 1.350(5)
C13 C14 1.477(5)
C1 C2 1.332(5)
C1 S1 1.650(4)
C2 S2 1.678(4)
C3 C4 1.501(5)
C3 S2 1.836(4)
C4 C5 1.383(6)
C4 C9 1.389(6)
C5 C6 1.372(6)
C9 C8 1.380(6)
C8 C7 1.356(8)
C7 C6 1.375(8)
N1 N2 1.380(4)
N3 N4 1.369(4)
N5 N6 1.380(4)
C100 C101 1.345(7)
C100 C105 1.345(7)
C101 C102 1.345(7)
C102 C103 1.345(7)
C103 C104 1.345(7)
C104 C105 1.345(7)
C105 C106 1.62(3)
C200 C201 1.371(7)
C200 C205 1.371(7)
C201 C202 1.371(7)
C202 C203 1.371(7)
C203 C204 1.371(7)
C204 C205 1.371(7)
C205 C206 1.53(2)
